data_2310866
loop_
_publ_author_name
'Ito, T.'
'Sadanaga, R.'
'Morimoto, N.'

_publ_section_title
;
 The Crystal Structure of Milarite
;
_journal_name_full 'Acta Crystallographica (1,1948-23,1967)'
_journal_page_first 209
_journal_page_last 213
_journal_volume 5
_journal_year 1952
_chemical_formula_sum 'Al2 Be4 Ca4 H2 K2 O61 Si24'
_chemical_name_systematic 'K2 Ca4 Be4 Al2 Si24 O60 H2 O'
_space_group_IT_number 192
_symmetry_space_group_name_Hall '-P 6 2c'
_symmetry_space_group_name_H-M 'P 6/m c c'
_cell_angle_alpha 90
_cell_angle_beta 90
_cell_angle_gamma 120
_cell_formula_units_Z 1
_cell_length_a 10.54
_cell_length_b 10.54
_cell_length_c 13.96
_cell_volume 1343.066
_citation_journal_id_ASTM ACCRA9
_cod_data_source_file Ito_ACCRA9_1952_152.cif
_cod_data_source_block H2Al2Be4Ca4K2O61Si24
_cod_original_formula_sum 'H2 Al2 Be4 Ca4 K2 O61 Si24'
_cod_database_code 2310866

loop_
_symmetry_equiv_pos_as_xyz
x,y,z
x-y,x,z
-y,x-y,z
-x,-y,z
-x+y,-x,z
y,-x+y,z
-y,-x,-z+1/2
x-y,-y,-z+1/2
x,x-y,-z+1/2
y,x,-z+1/2
-x+y,y,-z+1/2
-x,-x+y,-z+1/2
-x,-y,-z
-x+y,-x,-z
y,-x+y,-z
x,y,-z
x-y,x,-z
-y,x-y,-z
y,x,z-1/2
-x+y,y,z-1/2
-x,-x+y,z-1/2
-y,-x,z-1/2
x-y,-y,z-1/2
x,x-y,z-1/2

loop_
_atom_site_label
_atom_site_type_symbol
_atom_site_fract_x
_atom_site_fract_y
_atom_site_fract_z
_atom_site_occupancy
_atom_site_U_iso_or_equiv
Be1 Be+2 0.745 0.076 0.111 0.1 0.0
Al1 Al+3 0.5 0 0.25 0.33 0.0
O3 O-2 0.653 0.12 0.185 1 0.0
Si2 Si+4 0.5 0 0.25 0.4 0.0
Si1 Si+4 0.745 0.076 0.111 0.9 0.0
O4 O-2 0 0 0 0.5 0.0
Be2 Be+2 0.5 0 0.25 0.27 0.0
O1 O-2 0.703 0.091 0 1 0.0
O2 O-2 0.916 0.199 0.128 1 0.0
K1 K+1 0 0 0.25 1 0.0
Ca1 Ca+2 0.6667 0.3333 0.25 1 0.0
